data_4518282
loop_
_publ_author_name
'Cametti, Georgia'
'Scheinost, Andreas C.'
'Churakov, Sergey V.'

_publ_section_title
;
 Structural Evolution of Ag-LEV Zeolite upon Heating: An In Situ
 Single-Crystal X-ray Diffraction (SC-XRD) and X-ray Absorption
 Spectroscopy (XAS) Study.
;
_journal_issue 49
_journal_name_full 'ACS omega'
_journal_page_first 31774
_journal_page_last 31783
_journal_paper_doi 10.1021/acsomega.0c04455
_journal_volume 5
_journal_year 2020
_chemical_formula_sum 'Ag13.82 O121.24 Si54'
_chemical_formula_weight 4947.46
_chemical_name_common Ag-levyne
_space_group_crystal_system trigonal
_space_group_IT_number 160
_space_group_name_Hall 'R 3 -2"'
_space_group_name_H-M_alt 'R 3 m :H'
_atom_sites_solution_primary dual
_atom_sites_solution_secondary difmap
_audit_creation_method SHELXL-2014
_cell_angle_alpha 90
_cell_angle_beta 90
_cell_angle_gamma 120
_cell_formula_units_Z 1
_cell_length_a 13.2131(3)
_cell_length_b 13.2131(3)
_cell_length_c 23.2393(10)
_cell_measurement_reflns_used 3873
_cell_measurement_temperature 398(2)
_cell_measurement_theta_max 26.56
_cell_measurement_theta_min 2.5
_cell_volume 3513.69(19)
_computing_structure_refinement 'SHELXL-2014 (Sheldrick, 2014)'
_diffrn_ambient_temperature 398(2)
_diffrn_measured_fraction_theta_full 0.999
_diffrn_measured_fraction_theta_max 0.999
_diffrn_measurement_device_type 'APEX II'
_diffrn_radiation_type MoK\a
_diffrn_radiation_wavelength 0.71073
_diffrn_reflns_av_R_equivalents 0.0398
_diffrn_reflns_av_unetI/netI 0.0294
_diffrn_reflns_Laue_measured_fraction_full 0.999
_diffrn_reflns_Laue_measured_fraction_max 0.999
_diffrn_reflns_limit_h_max 16
_diffrn_reflns_limit_h_min -12
_diffrn_reflns_limit_k_max 16
_diffrn_reflns_limit_k_min -16
_diffrn_reflns_limit_l_max 29
_diffrn_reflns_limit_l_min -22
_diffrn_reflns_number 11545
_diffrn_reflns_point_group_measured_fraction_full 0.929
_diffrn_reflns_point_group_measured_fraction_max 0.916
_diffrn_reflns_theta_full 25.242
_diffrn_reflns_theta_max 26.600
_diffrn_reflns_theta_min 1.984
_diffrn_source 'fine-focus sealed tube'
_exptl_absorpt_coefficient_mu 2.461
_exptl_absorpt_correction_T_max 0.7454
_exptl_absorpt_correction_T_min 0.6694
_exptl_absorpt_correction_type muti-scan
_exptl_crystal_colour gray-yellowish
_exptl_crystal_density_diffrn 2.338
_exptl_crystal_description fragment
_exptl_crystal_F_000 2375
_exptl_crystal_size_max 0.180
_exptl_crystal_size_mid 0.150
_exptl_crystal_size_min 0.100
_refine_diff_density_max 0.885
_refine_diff_density_min -1.276
_refine_diff_density_rms 0.165
_refine_ls_abs_structure_details
;
 Flack x determined using 570 quotients [(I+)-(I-)]/[(I+)+(I-)]
 (Parsons, Flack and Wagner, Acta Cryst. B69 (2013) 249-259).
;
_refine_ls_abs_structure_Flack 0.50(3)
_refine_ls_extinction_coef 0.0010(4)
_refine_ls_extinction_expression Fc^*^=kFc[1+0.001xFc^2^\l^3^/sin(2\q)]^-1/4^
_refine_ls_extinction_method SHELXL
_refine_ls_goodness_of_fit_ref 1.113
_refine_ls_hydrogen_treatment undef
_refine_ls_matrix_type full
_refine_ls_number_parameters 162
_refine_ls_number_reflns 1690
_refine_ls_number_restraints 1
_refine_ls_restrained_S_all 1.112
_refine_ls_R_factor_all 0.0850
_refine_ls_R_factor_gt 0.0723
_refine_ls_shift/su_max 0.001
_refine_ls_shift/su_mean 0.000
_refine_ls_structure_factor_coef Fsqd
_refine_ls_weighting_details 'w=1/[\s^2^(Fo^2^)+(0.1081P)^2^+68.3659P] where P=(Fo^2^+2Fc^2^)/3'
_refine_ls_weighting_scheme calc
_refine_ls_wR_factor_gt 0.2013
_refine_ls_wR_factor_ref 0.2143
_reflns_Friedel_coverage 0.826
_reflns_Friedel_fraction_full 0.858
_reflns_Friedel_fraction_max 0.832
_reflns_number_gt 1398
_reflns_number_total 1690
_reflns_threshold_expression 'I > 2\s(I)'
_cod_data_source_file ao0c04455_si_004.cif
_cod_data_source_block shelx
_cod_depositor_comments 'Adding full bibliography for 4518279--4518286.cif.'
_cod_original_cell_volume 3513.7(2)
_cod_database_code 4518282
_shelx_space_group_comment
;
The symmetry employed for this shelxl refinement is uniquely defined
by the following loop, which should always be used as a source of
symmetry information in preference to the above space-group names.
They are only intended as comments.
;
_shelxl_version_number 2014-1

loop_
_space_group_symop_operation_xyz
'x, y, z'
'-y, x-y, z'
'-x+y, -x, z'
'-y, -x, z'
'-x+y, y, z'
'x, x-y, z'
'x+2/3, y+1/3, z+1/3'
'-y+2/3, x-y+1/3, z+1/3'
'-x+y+2/3, -x+1/3, z+1/3'
'-y+2/3, -x+1/3, z+1/3'
'-x+y+2/3, y+1/3, z+1/3'
'x+2/3, x-y+1/3, z+1/3'
'x+1/3, y+2/3, z+2/3'
'-y+1/3, x-y+2/3, z+2/3'
'-x+y+1/3, -x+2/3, z+2/3'
'-y+1/3, -x+2/3, z+2/3'
'-x+y+1/3, y+2/3, z+2/3'
'x+1/3, x-y+2/3, z+2/3'

loop_
_atom_site_label
_atom_site_type_symbol
_atom_site_fract_x
_atom_site_fract_y
_atom_site_fract_z
_atom_site_U_iso_or_equiv
_atom_site_adp_type
_atom_site_occupancy
_atom_site_site_symmetry_order
_atom_site_calc_flag
_atom_site_refinement_flags_posn
_atom_site_refinement_flags_adp
_atom_site_refinement_flags_occupancy
_atom_site_disorder_assembly
_atom_site_disorder_group
T1 Si 0.2353(4) 0.2362(4) 0.64785(18) 0.0283(12) Uani 1 1 d . . . . .
T11 Si 0.2394(3) 0.2397(3) 0.51338(14) 0.0195(10) Uani 1 1 d . . . . .
T2 Si 0.4235(2) 0.3335(3) 0.4134(2) 0.0194(8) Uani 1 1 d . . . . .
O1 O 0.3541(10) 0.3220(11) 0.4693(5) 0.041(3) Uani 1 1 d . . . . .
O11 O 0.3550(13) 0.3455(12) 0.3540(6) 0.047(3) Uani 1 1 d . . . . .
O2 O 0.246(2) 0.1229(10) 0.6635(10) 0.064(6) Uani 1 2 d S T P . .
O22 O 0.1921(17) 0.0960(9) 0.5050(7) 0.044(4) Uani 1 2 d S T P . .
O3 O 0.0950(9) 0.1900(18) 0.6633(8) 0.054(5) Uani 1 2 d S T P . .
O33 O 0.1283(9) 0.2566(17) 0.4912(7) 0.045(4) Uani 1 2 d S T P . .
O4 O 0.2772(10) 0.2761(11) 0.5772(7) 0.044(2) Uani 1 1 d . . . . .
O5 O 0.4379(15) 0.2189(7) 0.4024(7) 0.034(4) Uani 1 2 d S T P . .
O55 O 0.5595(7) 0.4405(7) 0.4181(8) 0.041(4) Uani 1 2 d S T P . .
Ag1 Ag 0.0000 0.0000 0.7149(7) 0.035(5) Uiso 0.233(19) 6 d S . . . .
Ag1A Ag 0.0000 0.0000 0.657(4) 0.045(15) Uiso 0.11(4) 6 d S . . . .
Ag1B Ag 0.0000 0.0000 0.680(3) 0.040(10) Uiso 0.14(4) 6 d S . . . .
Ag1C Ag 0.0000 0.0000 0.585(2) 0.048(12) Uiso 0.13(3) 6 d S . . . .
Ag1D Ag 0.0000 0.0000 0.617(5) 0.15(2) Uiso 0.22(4) 6 d S . . . .
Ag11 Ag 0.0000 0.0000 0.4539(5) 0.045(4) Uiso 0.325(17) 6 d S . . . .
Ag2 Ag 0.6667 0.3333 0.4318(13) 0.049(5) Uiso 0.32(3) 6 d S . . . .
Ag2A Ag 0.6667 0.3333 0.4103(8) 0.013(5) Uiso 0.22(3) 6 d S . . . .
Ag2B Ag 0.0000 0.0000 -1.984(6) 0.14(6) Uiso 0.07(3) 6 d S . . . .
Ag2C Ag 0.6667 0.3333 0.522(3) 0.12(2) Uiso 0.14(2) 6 d S . . . .
Ag4 Ag 0.343(4) 0.1717(19) 0.272(3) 0.22(2) Uani 0.23(3) 2 d S T . . .
Ag4A Ag 0.322(3) 0.1611(13) 0.3023(15) 0.089(12) Uiso 0.17(3) 2 d S . . . .
Ag44 Ag 0.259(5) 0.129(2) 0.1993(15) 0.090(12) Uiso 0.119(19) 2 d S . . . .
Ag4B Ag 0.309(4) 0.1547(18) 0.1889(14) 0.032(13) Uiso 0.058(15) 2 d S . . . .
Ag4C Ag 0.427(4) 0.2134(18) 0.1750(19) 0.15(2) Uiso 0.128(16) 2 d S . . . .
Ag5 Ag 0.1675(12) 0.335(2) 0.4212(10) 0.067(8) Uiso 0.117(11) 2 d S . . . .
Ag5A Ag 0.1365(16) 0.273(3) 0.3990(15) 0.065(14) Uiso 0.077(13) 2 d S . . . .
W1 O -0.0845(13) 0.0845(13) 0.7872(14) 0.075(13) Uiso 0.76(9) 2 d S . . . .
W11 O 0.048(4) 0.097(8) 0.372(4) 0.22(4) Uiso 0.71(12) 2 d S . . . .

loop_
_atom_site_aniso_label
_atom_site_aniso_U_11
_atom_site_aniso_U_22
_atom_site_aniso_U_33
_atom_site_aniso_U_23
_atom_site_aniso_U_13
_atom_site_aniso_U_12
T1 0.034(2) 0.022(2) 0.032(3) -0.0028(16) -0.0002(17) 0.0167(17)
T11 0.0187(19) 0.022(2) 0.021(2) 0.0038(14) 0.0026(13) 0.0124(14)
T2 0.0164(18) 0.0158(12) 0.0262(15) 0.0028(10) 0.0014(17) 0.0083(17)
O1 0.037(6) 0.048(7) 0.040(7) 0.009(5) 0.016(5) 0.022(6)
O11 0.067(8) 0.057(7) 0.037(6) -0.010(6) -0.024(6) 0.046(6)
O2 0.091(15) 0.046(8) 0.072(13) -0.020(6) -0.039(12) 0.045(8)
O22 0.056(11) 0.042(7) 0.039(9) -0.012(4) -0.023(8) 0.028(5)
O3 0.034(6) 0.065(12) 0.073(14) -0.043(10) -0.021(5) 0.032(6)
O33 0.030(5) 0.076(12) 0.044(9) 0.003(9) 0.002(4) 0.038(6)
O4 0.044(6) 0.067(8) 0.026(5) 0.003(7) 0.008(6) 0.032(5)
O5 0.038(8) 0.016(4) 0.055(10) -0.007(3) -0.014(7) 0.019(4)
O55 0.032(6) 0.032(6) 0.055(10) 0.000(4) 0.000(4) 0.013(7)
Ag4 0.26(4) 0.20(2) 0.21(4) 0.078(19) 0.16(4) 0.13(2)

loop_
_atom_type_symbol
_atom_type_description
_atom_type_scat_dispersion_real
_atom_type_scat_dispersion_imag
_atom_type_scat_source
Ag Ag -0.8971 1.1015 'International Tables Vol C Tables 4.2.6.8 and 6.1.1.4'
O O 0.0106 0.0060 'International Tables Vol C Tables 4.2.6.8 and 6.1.1.4'
Si Si 0.0817 0.0704 'International Tables Vol C Tables 4.2.6.8 and 6.1.1.4'

loop_
_geom_angle_atom_site_label_1
_geom_angle_atom_site_label_2
_geom_angle_atom_site_label_3
_geom_angle
_geom_angle_site_symmetry_1
_geom_angle_site_symmetry_3
_geom_angle_publ_flag
O11 T1 O2 109.8(9) 8 . ?
O11 T1 O3 111.6(8) 8 . ?
O2 T1 O3 101.9(11) . . ?
O11 T1 O4 107.5(7) 8 . ?
O2 T1 O4 109.5(10) . . ?
O3 T1 O4 116.2(8) . . ?
O11 T1 Ag5A 62.6(6) 8 8 ?
O2 T1 Ag5A 47.4(8) . 8 ?
O3 T1 Ag5A 121.4(10) . 8 ?
O4 T1 Ag5A 120.9(9) . 8 ?
O4 T11 O33 114.7(8) . . ?
O4 T11 O22 109.7(8) . . ?
O33 T11 O22 105.0(8) . . ?
O4 T11 O1 109.3(6) . . ?
O33 T11 O1 106.9(7) . . ?
O22 T11 O1 111.2(8) . . ?
O4 T11 Ag5 134.2(8) . . ?
O33 T11 Ag5 37.6(7) . . ?
O22 T11 Ag5 112.9(8) . . ?
O1 T11 Ag5 69.8(5) . . ?
O1 T2 O5 112.1(8) . . ?
O1 T2 O55 111.5(9) . . ?
O5 T2 O55 102.9(7) . . ?
O1 T2 O11 111.9(5) . . ?
O5 T2 O11 105.8(8) . . ?
O55 T2 O11 112.2(8) . . ?
O1 T2 Ag4B 52.4(6) . 8 ?
O5 T2 Ag4B 124.0(10) . 8 ?
O55 T2 Ag4B 59.2(8) . 8 ?
O11 T2 Ag4B 130.2(10) . 8 ?
T2 O1 T11 149.5(9) . . ?
T2 O1 Ag4B 97.8(8) . 8 ?
T11 O1 Ag4B 110.8(9) . 8 ?
T1 O11 T2 145.8(9) 15_554 . ?
T1 O11 Ag4A 113.7(9) 15_554 . ?
T2 O11 Ag4A 97.9(8) . . ?
T1 O2 T1 152.6(14) . 6 ?
T1 O2 Ag5A 102.0(7) . 8 ?
T1 O2 Ag5A 102.0(7) 6 8 ?
T1 O2 Ag5 103.6(7) . 8 ?
T1 O2 Ag5 103.6(7) 6 8 ?
Ag5A O2 Ag5 21.7(10) 8 8 ?
T11 O22 T11 140.1(12) . 6 ?
T11 O22 Ag11 109.7(6) . . ?
T11 O22 Ag11 109.7(6) 6 . ?
T1 O3 T1 135.2(15) 5 . ?
T1 O3 Ag1A 107.5(9) 5 . ?
T1 O3 Ag1A 107.5(9) . . ?
T1 O3 Ag1B 110.3(8) 5 . ?
T1 O3 Ag1B 110.3(8) . . ?
Ag1A O3 Ag1B 13.5(13) . . ?
T1 O3 Ag1D 100.9(11) 5 . ?
T1 O3 Ag1D 100.9(11) . . ?
Ag1A O3 Ag1D 22(3) . . ?
Ag1B O3 Ag1D 36(3) . . ?
T1 O3 Ag1 112.3(7) 5 . ?
T1 O3 Ag1 112.3(7) . . ?
Ag1A O3 Ag1 33(3) . . ?
Ag1B O3 Ag1 19.0(19) . . ?
Ag1D O3 Ag1 55(3) . . ?
T11 O33 T11 141.5(12) 5 . ?
T11 O33 Ag5 109.0(6) 5 . ?
T11 O33 Ag5 109.0(6) . . ?
T11 O33 Ag5A 108.5(6) 5 . ?
T11 O33 Ag5A 108.5(6) . . ?
Ag5 O33 Ag5A 23.9(12) . . ?
T11 O4 T1 143.5(7) . . ?
T2 O5 T2 158.5(13) 6 . ?
T2 O55 T2 155.4(12) 4_665 . ?
T2 O55 Ag2A 101.4(6) 4_665 . ?
T2 O55 Ag2A 101.4(6) . . ?
T2 O55 Ag2 102.1(6) 4_665 . ?
T2 O55 Ag2 102.1(6) . . ?
Ag2A O55 Ag2 11.6(4) . . ?
Ag1B Ag1 Ag1A 0.00(4) . . ?
Ag1B Ag1 Ag1D 0.00(4) . . ?
Ag1A Ag1 Ag1D 0.00(3) . . ?
Ag1B Ag1 O3 61.1(5) . 3 ?
Ag1A Ag1 O3 61.1(5) . 3 ?
Ag1D Ag1 O3 61.1(5) . 3 ?
Ag1B Ag1 O3 61.1(6) . . ?
Ag1A Ag1 O3 61.1(5) . . ?
Ag1D Ag1 O3 61.1(5) . . ?
O3 Ag1 O3 98.6(7) 3 . ?
Ag1B Ag1 O3 61.1(5) . 2 ?
Ag1A Ag1 O3 61.1(5) . 2 ?
Ag1D Ag1 O3 61.1(5) . 2 ?
O3 Ag1 O3 98.6(7) 3 2 ?
O3 Ag1 O3 98.6(7) . 2 ?
Ag1B Ag1 W1 131.0(8) . . ?
Ag1A Ag1 W1 131.0(8) . . ?
Ag1D Ag1 W1 131.0(8) . . ?
O3 Ag1 W1 167.9(10) 3 . ?
O3 Ag1 W1 89.2(6) . . ?
O3 Ag1 W1 89.2(6) 2 . ?
Ag1B Ag1 W1 131.0(8) . 3 ?
Ag1A Ag1 W1 131.0(8) . 3 ?
Ag1D Ag1 W1 131.0(8) . 3 ?
O3 Ag1 W1 89.2(6) 3 3 ?
O3 Ag1 W1 89.2(6) . 3 ?
O3 Ag1 W1 167.9(10) 2 3 ?
W1 Ag1 W1 81.7(11) . 3 ?
Ag1B Ag1 W1 131.0(8) . 2 ?
Ag1A Ag1 W1 131.0(8) . 2 ?
Ag1D Ag1 W1 131.0(8) . 2 ?
O3 Ag1 W1 89.2(6) 3 2 ?
O3 Ag1 W1 167.9(10) . 2 ?
O3 Ag1 W1 89.2(6) 2 2 ?
W1 Ag1 W1 81.7(11) . 2 ?
W1 Ag1 W1 81.7(11) 3 2 ?
Ag1B Ag1 Ag1C 0.00(3) . . ?
Ag1A Ag1 Ag1C 0.00(2) . . ?
Ag1D Ag1 Ag1C 0.000(15) . . ?
O3 Ag1 Ag1C 61.1(5) 3 . ?
O3 Ag1 Ag1C 61.1(5) . . ?
O3 Ag1 Ag1C 61.1(5) 2 . ?
W1 Ag1 Ag1C 131.0(8) . . ?
W1 Ag1 Ag1C 131.0(8) 3 . ?
W1 Ag1 Ag1C 131.0(8) 2 . ?
Ag1B Ag1A Ag1D 180.00(9) . . ?
Ag1B Ag1A Ag1 0.00(4) . . ?
Ag1D Ag1A Ag1 180.00(4) . . ?
Ag1B Ag1A Ag1C 180.00(5) . . ?
Ag1D Ag1A Ag1C 0.00(3) . . ?
Ag1 Ag1A Ag1C 180.000(17) . . ?
Ag1B Ag1A O3 86(3) . 3 ?
Ag1D Ag1A O3 94(3) . 3 ?
Ag1 Ag1A O3 86(3) . 3 ?
Ag1C Ag1A O3 94(3) . 3 ?
Ag1B Ag1A O3 86(3) . . ?
Ag1D Ag1A O3 94(3) . . ?
Ag1 Ag1A O3 86(3) . . ?
Ag1C Ag1A O3 94(3) . . ?
O3 Ag1A O3 119.6(6) 3 . ?
Ag1B Ag1A O3 86(3) . 2 ?
Ag1D Ag1A O3 94(3) . 2 ?
Ag1 Ag1A O3 86(3) . 2 ?
Ag1C Ag1A O3 94(3) . 2 ?
O3 Ag1A O3 119.6(6) 3 2 ?
O3 Ag1A O3 119.6(6) . 2 ?
Ag1A Ag1B Ag1 180.00(6) . . ?
Ag1A Ag1B Ag1D 0.00(8) . . ?
Ag1 Ag1B Ag1D 180.00(7) . . ?
Ag1A Ag1B Ag1C 0.00(6) . . ?
Ag1 Ag1B Ag1C 180.00(2) . . ?
Ag1D Ag1B Ag1C 0.00(2) . . ?
Ag1A Ag1B O3 80(2) . 3 ?
Ag1 Ag1B O3 100(2) . 3 ?
Ag1D Ag1B O3 80(2) . 3 ?
Ag1C Ag1B O3 80(2) . 3 ?
Ag1A Ag1B O3 80(2) . . ?
Ag1 Ag1B O3 100(2) . . ?
Ag1D Ag1B O3 80(2) . . ?
Ag1C Ag1B O3 80(2) . . ?
O3 Ag1B O3 117.1(12) 3 . ?
Ag1A Ag1B O3 80(2) . 2 ?
Ag1 Ag1B O3 100(2) . 2 ?
Ag1D Ag1B O3 80(2) . 2 ?
Ag1C Ag1B O3 80(2) . 2 ?
O3 Ag1B O3 117.1(12) 3 2 ?
O3 Ag1B O3 117.1(12) . 2 ?
Ag1D Ag1C Ag1A 0.00(5) . . ?
Ag1D Ag1C Ag1B 0.00(5) . . ?
Ag1A Ag1C Ag1B 0.000(18) . . ?
Ag1D Ag1C Ag1 0.00(4) . . ?
Ag1A Ag1C Ag1 0.000(16) . . ?
Ag1B Ag1C Ag1 0.000(10) . . ?
Ag1D Ag1C Ag11 180.00(4) . . ?
Ag1A Ag1C Ag11 180.000(15) . . ?
Ag1B Ag1C Ag11 180.0 . . ?
Ag1 Ag1C Ag11 180.0 . . ?
Ag1C Ag1D Ag1A 180.00(7) . . ?
Ag1C Ag1D Ag1B 180.00(4) . . ?
Ag1A Ag1D Ag1B 0.00(4) . . ?
Ag1C Ag1D Ag1 180.000(18) . . ?
Ag1A Ag1D Ag1 0.00(3) . . ?
Ag1B Ag1D Ag1 0.000(15) . . ?
Ag1C Ag1D O3 116(3) . 3 ?
Ag1A Ag1D O3 64(3) . 3 ?
Ag1B Ag1D O3 64(3) . 3 ?
Ag1 Ag1D O3 64(3) . 3 ?
Ag1C Ag1D O3 116(3) . . ?
Ag1A Ag1D O3 64(3) . . ?
Ag1B Ag1D O3 64(3) . . ?
Ag1 Ag1D O3 64(3) . . ?
O3 Ag1D O3 102(3) 3 . ?
Ag1C Ag1D O3 116(3) . 2 ?
Ag1A Ag1D O3 64(3) . 2 ?
Ag1B Ag1D O3 64(3) . 2 ?
Ag1 Ag1D O3 64(3) . 2 ?
O3 Ag1D O3 102(3) 3 2 ?
O3 Ag1D O3 102(3) . 2 ?
W11 Ag11 W11 52(4) 2 3 ?
W11 Ag11 W11 52(4) 2 . ?
W11 Ag11 W11 52(4) 3 . ?
W11 Ag11 O22 100.9(16) 2 2 ?
W11 Ag11 O22 149(3) 3 2 ?
W11 Ag11 O22 100.9(16) . 2 ?
W11 Ag11 O22 149(3) 2 . ?
W11 Ag11 O22 100.9(16) 3 . ?
W11 Ag11 O22 100.9(16) . . ?
O22 Ag11 O22 99.3(6) 2 . ?
W11 Ag11 O22 100.9(16) 2 3 ?
W11 Ag11 O22 100.9(16) 3 3 ?
W11 Ag11 O22 149(3) . 3 ?
O22 Ag11 O22 99.3(6) 2 3 ?
O22 Ag11 O22 99.3(6) . 3 ?
W11 Ag11 Ag1C 150(2) 2 . ?
W11 Ag11 Ag1C 150(2) 3 . ?
W11 Ag11 Ag1C 150(2) . . ?
O22 Ag11 Ag1C 61.6(5) 2 . ?
O22 Ag11 Ag1C 61.6(5) . . ?
O22 Ag11 Ag1C 61.6(5) 3 . ?
W11 Ag11 Ag5A 37(3) 2 2 ?
W11 Ag11 Ag5A 84.6(16) 3 2 ?
W11 Ag11 Ag5A 84.7(16) . 2 ?
O22 Ag11 Ag5A 76.9(5) 2 2 ?
O22 Ag11 Ag5A 173.9(9) . 2 ?
O22 Ag11 Ag5A 76.9(5) 3 2 ?
Ag1C Ag11 Ag5A 112.2(6) . 2 ?
W11 Ag11 Ag5A 84.7(16) 2 3 ?
W11 Ag11 Ag5A 37(3) 3 3 ?
W11 Ag11 Ag5A 84.7(16) . 3 ?
O22 Ag11 Ag5A 173.9(9) 2 3 ?
O22 Ag11 Ag5A 76.9(5) . 3 ?
O22 Ag11 Ag5A 76.9(5) 3 3 ?
Ag1C Ag11 Ag5A 112.2(6) . 3 ?
Ag5A Ag11 Ag5A 106.6(7) 2 3 ?
W11 Ag11 Ag5A 84.6(16) 2 . ?
W11 Ag11 Ag5A 84.6(16) 3 . ?
W11 Ag11 Ag5A 37(3) . . ?
O22 Ag11 Ag5A 76.9(5) 2 . ?
O22 Ag11 Ag5A 76.9(5) . . ?
O22 Ag11 Ag5A 173.9(9) 3 . ?
Ag1C Ag11 Ag5A 112.2(6) . . ?
Ag5A Ag11 Ag5A 106.6(7) 2 . ?
Ag5A Ag11 Ag5A 106.6(7) 3 . ?
Ag2B Ag2 Ag2C 180.0 7_557 . ?
Ag2B Ag2 O55 82.6(8) 7_557 . ?
Ag2C Ag2 O55 97.4(8) . . ?
Ag2B Ag2 O55 82.6(8) 7_557 2_655 ?
Ag2C Ag2 O55 97.4(8) . 2_655 ?
O55 Ag2 O55 118.4(4) . 2_655 ?
Ag2B Ag2 O55 82.6(8) 7_557 3_665 ?
Ag2C Ag2 O55 97.4(8) . 3_665 ?
O55 Ag2 O55 118.4(4) . 3_665 ?
O55 Ag2 O55 118.4(4) 2_655 3_665 ?
Ag2B Ag2A O55 94.2(6) 7_557 . ?
Ag2B Ag2A O55 94.2(6) 7_557 3_665 ?
O55 Ag2A O55 119.46(17) . 3_665 ?
Ag2B Ag2A O55 94.2(6) 7_557 2_655 ?
O55 Ag2A O55 119.46(17) . 2_655 ?
O55 Ag2A O55 119.46(16) 3_665 2_655 ?
Ag2B Ag2A Ag2C 180.0 7_557 . ?
O55 Ag2A Ag2C 85.8(6) . . ?
O55 Ag2A Ag2C 85.8(6) 3_665 . ?
O55 Ag2A Ag2C 85.8(6) 2_655 . ?
Ag2A Ag2B Ag2 0.000(14) 13_442 13_442 ?
Ag2 Ag2C Ag2A 0.000(3) . . ?
Ag2 Ag2C Ag44 94.8(14) . 7 ?
Ag2A Ag2C Ag44 94.8(14) . 7 ?
Ag2 Ag2C Ag44 94.8(14) . 9 ?
Ag2A Ag2C Ag44 94.8(14) . 9 ?
Ag44 Ag2C Ag44 119.3(4) 7 9 ?
Ag2 Ag2C Ag44 94.8(14) . 8 ?
Ag2A Ag2C Ag44 94.8(14) . 8 ?
Ag44 Ag2C Ag44 119.3(4) 7 8 ?
Ag44 Ag2C Ag44 119.3(4) 9 8 ?
Ag4A Ag4 Ag44 131(6) . . ?
Ag4A Ag4 Ag4B 150(6) . . ?
Ag44 Ag4 Ag4B 18.6(12) . . ?
Ag4A Ag4 Ag4C 176(6) . . ?
Ag44 Ag4 Ag4C 53(2) . . ?
Ag4B Ag4 Ag4C 34.5(18) . . ?
Ag4 Ag4A Ag44 36(5) . . ?
Ag4 Ag4A O11 113(2) . . ?
Ag44 Ag4A O11 119.6(7) . . ?
Ag4 Ag4A O11 113(2) . 6 ?
Ag44 Ag4A O11 119.6(7) . 6 ?
O11 Ag4A O11 120.8(13) . 6 ?
Ag4 Ag4A Ag4B 22(5) . . ?
Ag44 Ag4A Ag4B 13.7(9) . . ?
O11 Ag4A Ag4B 118.6(8) . . ?
O11 Ag4A Ag4B 118.6(8) 6 . ?
Ag4 Ag4A Ag4C 3(5) . . ?
Ag44 Ag4A Ag4C 38.9(15) . . ?
O11 Ag4A Ag4C 112.4(10) . . ?
O11 Ag4A Ag4C 112.4(10) 6 . ?
Ag4B Ag4A Ag4C 25.2(12) . . ?
Ag4B Ag44 Ag4 83(5) . . ?
Ag4B Ag44 Ag4C 6(4) . . ?
Ag4 Ag44 Ag4C 76(2) . . ?
Ag4B Ag44 Ag4A 96(5) . . ?
Ag4 Ag44 Ag4A 13.1(11) . . ?
Ag4C Ag44 Ag4A 89(2) . . ?
Ag4B Ag44 Ag2C 153(5) . 13_444 ?
Ag4 Ag44 Ag2C 125(3) . 13_444 ?
Ag4C Ag44 Ag2C 159(2) . 13_444 ?
Ag4A Ag44 Ag2C 112(2) . 13_444 ?
Ag44 Ag4B Ag4C 171(6) . . ?
Ag44 Ag4B Ag4 79(5) . . ?
Ag4C Ag4B Ag4 92(3) . . ?
Ag44 Ag4B O1 99(2) . 15_554 ?
Ag4C Ag4B O1 85.4(16) . 15_554 ?
Ag4 Ag4B O1 119.7(7) . 15_554 ?
Ag44 Ag4B O1 99(2) . 17_544 ?
Ag4C Ag4B O1 85.4(16) . 17_544 ?
Ag4 Ag4B O1 119.7(7) . 17_544 ?
O1 Ag4B O1 120.1(14) 15_554 17_544 ?
Ag44 Ag4B Ag4A 71(4) . . ?
Ag4C Ag4B Ag4A 100(2) . . ?
Ag4 Ag4B Ag4A 8.3(14) . . ?
O1 Ag4B Ag4A 120.0(7) 15_554 . ?
O1 Ag4B Ag4A 120.0(7) 17_544 . ?
Ag44 Ag4B T2 95(4) . 15_554 ?
Ag4C Ag4B T2 93(2) . 15_554 ?
Ag4 Ag4B T2 148.3(5) . 15_554 ?
O1 Ag4B T2 29.9(4) 15_554 15_554 ?
O1 Ag4B T2 91.9(9) 17_544 15_554 ?
Ag4A Ag4B T2 146.2(8) . 15_554 ?
Ag44 Ag4B T2 95(4) . 17_544 ?
Ag4C Ag4B T2 93(2) . 17_544 ?
Ag4 Ag4B T2 148.3(5) . 17_544 ?
O1 Ag4B T2 91.9(9) 15_554 17_544 ?
O1 Ag4B T2 29.9(4) 17_544 17_544 ?
Ag4A Ag4B T2 146.2(7) . 17_544 ?
T2 Ag4B T2 62.6(6) 15_554 17_544 ?
Ag4B Ag4C Ag44 2.8(18) . . ?
Ag4B Ag4C Ag4 53(2) . . ?
Ag44 Ag4C Ag4 50.6(18) . . ?
Ag4B Ag4C Ag4A 54(2) . . ?
Ag44 Ag4C Ag4A 51.6(14) . . ?
Ag4 Ag4C Ag4A 1.0(15) . . ?
Ag5A Ag5 O33 97(3) . . ?
Ag5A Ag5 W1 166(3) . 14_554 ?
O33 Ag5 W1 96.7(16) . 14_554 ?
Ag5A Ag5 O2 79(3) . 15_554 ?
O33 Ag5 O2 176.0(19) . 15_554 ?
W1 Ag5 O2 87.3(15) 14_554 15_554 ?
Ag5A Ag5 T11 98(2) . 5 ?
O33 Ag5 T11 33.4(3) . 5 ?
W1 Ag5 T11 94.0(11) 14_554 5 ?
O2 Ag5 T11 146.6(3) 15_554 5 ?
Ag5A Ag5 T11 98(2) . . ?
O33 Ag5 T11 33.4(3) . . ?
W1 Ag5 T11 94.0(11) 14_554 . ?
O2 Ag5 T11 146.6(3) 15_554 . ?
T11 Ag5 T11 66.6(6) 5 . ?
Ag5 Ag5A W11 161(4) . . ?
Ag5 Ag5A O33 59(3) . . ?
W11 Ag5A O33 102(3) . . ?
Ag5 Ag5A O2 79(3) . 15_554 ?
W11 Ag5A O2 120(3) . 15_554 ?
O33 Ag5A O2 138(2) . 15_554 ?
Ag5 Ag5A T1 84(2) . 16_554 ?
W11 Ag5A T1 112(2) . 16_554 ?
O33 Ag5A T1 133.0(13) . 16_554 ?
O2 Ag5A T1 30.6(3) 15_554 16_554 ?
Ag5 Ag5A T1 84(2) . 15_554 ?
W11 Ag5A T1 112(2) . 15_554 ?
O33 Ag5A T1 133.0(13) . 15_554 ?
O2 Ag5A T1 30.6(3) 15_554 15_554 ?
T1 Ag5A T1 60.8(6) 16_554 15_554 ?
Ag5 Ag5A Ag11 122(3) . . ?
W11 Ag5A Ag11 39(2) . . ?
O33 Ag5A Ag11 62.8(10) . . ?
O2 Ag5A Ag11 158.9(17) 15_554 . ?
T1 Ag5A Ag11 141.4(8) 16_554 . ?
T1 Ag5A Ag11 141.4(8) 15_554 . ?
Ag5 W1 Ag1 116.8(16) 9_455 . ?
Ag5A W11 Ag11 103(4) . . ?

loop_
_geom_bond_atom_site_label_1
_geom_bond_atom_site_label_2
_geom_bond_distance
_geom_bond_site_symmetry_2
_geom_bond_publ_flag
T1 O11 1.587(13) 8 ?
T1 O2 1.612(6) . ?
T1 O3 1.675(9) . ?
T1 O4 1.728(16) . ?
T1 Ag5A 3.10(3) 8 ?
T11 O4 1.563(16) . ?
T11 O33 1.673(7) . ?
T11 O22 1.687(7) . ?
T11 O1 1.697(12) . ?
T11 Ag5 2.88(2) . ?
T2 O1 1.553(13) . ?
T2 O5 1.637(5) . ?
T2 O55 1.643(5) . ?
T2 O11 1.700(13) . ?
T2 Ag4B 3.09(2) 8 ?
O1 Ag4B 2.47(2) 8 ?
O11 T1 1.587(13) 15_554 ?
O11 Ag4A 2.55(2) . ?
O2 T1 1.612(6) 6 ?
O2 Ag5A 2.33(4) 8 ?
O2 Ag5 2.33(3) 8 ?
O22 T11 1.687(7) 6 ?
O22 Ag11 2.498(18) . ?
O3 T1 1.675(9) 5 ?
O3 Ag1A 2.18(2) . ?
O3 Ag1B 2.21(3) . ?
O3 Ag1D 2.42(6) . ?
O3 Ag1 2.48(2) . ?
O33 T11 1.673(7) 5 ?
O33 Ag5 1.86(3) . ?
O33 Ag5A 2.15(4) . ?
O5 T2 1.637(5) 6 ?
O55 T2 1.643(5) 4_665 ?
O55 Ag2A 2.459(17) . ?
O55 Ag2 2.472(17) . ?
Ag1 Ag1B 0.82(7) . ?
Ag1 Ag1A 1.34(10) . ?
Ag1 Ag1D 2.27(12) . ?
Ag1 O3 2.48(2) 3 ?
Ag1 O3 2.48(2) 2 ?
Ag1 W1 2.56(3) . ?
Ag1 W1 2.56(3) 3 ?
Ag1 W1 2.56(3) 2 ?
Ag1 Ag1C 3.01(5) . ?
Ag1A Ag1B 0.52(5) . ?
Ag1A Ag1D 0.93(11) . ?
Ag1A Ag1C 1.67(10) . ?
Ag1A O3 2.18(2) 3 ?
Ag1A O3 2.18(2) 2 ?
Ag1B Ag1D 1.45(12) . ?
Ag1B Ag1C 2.19(9) . ?
Ag1B O3 2.21(3) 3 ?
Ag1B O3 2.21(3) 2 ?
Ag1C Ag1D 0.75(10) . ?
Ag1C Ag11 3.05(5) . ?
Ag1D O3 2.42(6) 3 ?
Ag1D O3 2.42(6) 2 ?
Ag11 W11 2.19(8) 2 ?
Ag11 W11 2.19(8) 3 ?
Ag11 W11 2.19(8) . ?
Ag11 O22 2.498(18) 2 ?
Ag11 O22 2.499(18) 3 ?
Ag11 Ag5A 3.37(3) 2 ?
Ag11 Ag5A 3.37(3) 3 ?
Ag11 Ag5A 3.37(3) . ?
Ag2 Ag2B 1.91(15) 7_557 ?
Ag2 Ag2C 2.09(7) . ?
Ag2 O55 2.472(17) 2_655 ?
Ag2 O55 2.472(18) 3_665 ?
Ag2A Ag2B 1.41(14) 7_557 ?
Ag2A O55 2.459(17) 3_665 ?
Ag2A O55 2.459(17) 2_655 ?
Ag2A Ag2C 2.59(7) . ?
Ag2B Ag2A 1.41(14) 13_442 ?
Ag2B Ag2 1.91(15) 13_442 ?
Ag2C Ag44 2.97(5) 7 ?
Ag2C Ag44 2.97(5) 9 ?
Ag2C Ag44 2.97(5) 8 ?
Ag4 Ag4A 0.75(3) . ?
Ag4 Ag44 1.94(8) . ?
Ag4 Ag4B 1.96(8) . ?
Ag4 Ag4C 2.44(7) . ?
Ag4A Ag44 2.50(4) . ?
Ag4A O11 2.55(2) 6 ?
Ag4A Ag4B 2.64(4) . ?
Ag4A Ag4C 3.19(6) . ?
Ag44 Ag4B 0.63(4) . ?
Ag44 Ag4C 2.01(7) . ?
Ag44 Ag2C 2.97(5) 13_444 ?
Ag4B Ag4C 1.38(6) . ?
Ag4B O1 2.47(2) 15_554 ?
Ag4B O1 2.47(2) 17_544 ?
Ag4B T2 3.09(2) 15_554 ?
Ag4B T2 3.09(2) 17_544 ?
Ag5 Ag5A 0.88(4) . ?
Ag5 W1 2.01(4) 14_554 ?
Ag5 O2 2.33(3) 15_554 ?
Ag5 T11 2.88(2) 5 ?
Ag5A W11 2.11(10) . ?
Ag5A O2 2.33(4) 15_554 ?
Ag5A T1 3.10(3) 16_554 ?
Ag5A T1 3.10(3) 15_554 ?
W1 Ag5 2.01(4) 9_455 ?
